data_1000479
loop_
_publ_author_name
'de Kozak, A'
'Gredin, P'
'Pierrard, A'
'Renaudin, J'

_publ_section_title
;
The crystal structure of a new form of the dipotassium
pentafluoroaluminate hydrate, K2 Al F5 . (H2 O), and of its dehydrate,
K2 Al F5
;
_journal_coden_ASTM JFLCAR
_journal_name_full 'Journal of Fluorine Chemistry'
_journal_page_first 39
_journal_page_last 44
_journal_paper_doi 10.1016/0022-1139(95)03377-7
_journal_volume 77
_journal_year 1996
_chemical_formula_structural 'K2 (Al F5)'
_chemical_formula_sum 'Al F5 K2'
_chemical_name_systematic 'Dipotassium pentafluoroaluminate'
_space_group_IT_number 123
_symmetry_cell_setting tetragonal
_symmetry_Int_Tables_number 123
_symmetry_space_group_name_Hall '-P 4 2'
_symmetry_space_group_name_H-M 'P 4/m m m'
_cell_angle_alpha 90
_cell_angle_beta 90
_cell_angle_gamma 90
_cell_formula_units_Z 1
_cell_length_a 5.965(1)
_cell_length_b 5.965(1)
_cell_length_c 3.699(1)
_cell_volume 131.6
_cod_database_code 1000479

loop_
_symmetry_equiv_pos_as_xyz
x,y,z
-x,-y,z
-x,y,z
x,-y,z
-y,x,z
y,-x,z
y,x,z
-y,-x,z
-x,-y,-z
x,y,-z
x,-y,-z
-x,y,-z
y,-x,-z
-y,x,-z
-y,-x,-z
y,x,-z

loop_
_atom_site_label
_atom_site_type_symbol
_atom_site_symmetry_multiplicity
_atom_site_Wyckoff_symbol
_atom_site_fract_x
_atom_site_fract_y
_atom_site_fract_z
_atom_site_occupancy
_atom_site_attached_hydrogens
_atom_site_calc_flag
K1 K1+ 2 e 0. 0.5 0.5 1. 0 d
Al1 Al3+ 1 a 0. 0. 0. 1. 0 d
F1 F1- 1 b 0. 0. 0.5 1. 0 d
F2 F1- 4 j 0.219 0.219 0. 1. 0 d

loop_
_atom_type_symbol
_atom_type_oxidation_number
K1+ 1.000
Al3+ 3.000
F1- -1.000
